data_1544417
loop_
_publ_author_name
'Robertson, Ellen J.'
'Proulx, Caroline'
'Su, Jessica K.'
'Garcia, Rita L.'
'Yoo, Stan'
'Nehls, Eric M.'
'Connolly, Michael D.'
'Taravati, Laudann'
'Zuckermann, Ronald N.'

_publ_section_title
;
 Molecular Engineering of the Peptoid Nanosheet Hydrophobic Core.
;
_journal_issue 45
_journal_name_full 'Langmuir : the ACS journal of surfaces and colloids'
_journal_page_first 11946
_journal_paper_doi 10.1021/acs.langmuir.6b02735
_journal_volume 32
_journal_year 2016
_chemical_formula_sum 'C24 H30 N2 O2'
_chemical_formula_weight 378.50
_chemical_name_common 0334-84-01
_chemical_name_systematic zuckermann28
_space_group.centring_type P

_space_group_crystal_system monoclinic
_space_group_IT_number 14
_space_group_name_Hall '-P 2yn'
_space_group_name_H-M_alt 'P 1 21/n 1'
_symmetry_space_group_name_Hall '-P 2yn'
_symmetry_space_group_name_H-M 'P 1 21/n 1'
_atom_sites_solution_hydrogens geom
_atom_sites_solution_primary iterative
_atom_sites_solution_secondary difmap
_audit_creation_method SHELXL-2014/7
_cell_angle_alpha 90
_cell_angle_beta 93.043(2)
_cell_angle_gamma 90
_cell_formula_units_Z 4
_cell_length_a 6.2890(2)
_cell_length_b 7.8879(2)
_cell_length_c 40.5613(12)
_cell_measurement_reflns_used 9865
_cell_measurement_temperature 100(2)
_cell_measurement_theta_max 67.82
_cell_measurement_theta_min 4.37
_cell_volume 2009.29(10)
_computing_cell_refinement 'Bruker SAINT'
_computing_data_collection 'Bruker APEX2'
_computing_data_reduction 'Bruker SAINT'
_computing_molecular_graphics ORTEP-32
_computing_publication_material WinGX
_computing_structure_refinement SHELXL-2014
_computing_structure_solution SHELXT
_diffrn_ambient_temperature 100(2)
_diffrn_detector_area_resol_mean 8.366
_diffrn_measured_fraction_theta_full 0.937
_diffrn_measured_fraction_theta_max 0.925
_diffrn_measurement_device_type 'Bruker APEX-II CCD'
_diffrn_measurement_method 'phi and omega scans'
_diffrn_radiation_type CuK\a
_diffrn_radiation_wavelength 1.54178
_diffrn_reflns_av_R_equivalents 0.0564
_diffrn_reflns_av_unetI/netI 0.0601
_diffrn_reflns_Laue_measured_fraction_full 0.937
_diffrn_reflns_Laue_measured_fraction_max 0.925
_diffrn_reflns_limit_h_max 5
_diffrn_reflns_limit_h_min -7
_diffrn_reflns_limit_k_max 8
_diffrn_reflns_limit_k_min -9
_diffrn_reflns_limit_l_max 48
_diffrn_reflns_limit_l_min -48
_diffrn_reflns_number 25751
_diffrn_reflns_point_group_measured_fraction_full 0.937
_diffrn_reflns_point_group_measured_fraction_max 0.925
_diffrn_reflns_theta_full 67.000
_diffrn_reflns_theta_max 68.459
_diffrn_reflns_theta_min 2.181
_diffrn_source 'microfocus rotating anode'
_exptl_absorpt_coefficient_mu 0.623
_exptl_absorpt_correction_T_max 0.929
_exptl_absorpt_correction_T_min 0.800
_exptl_absorpt_correction_type multi-scan
_exptl_absorpt_process_details SADABS
_exptl_crystal_colour colorless
_exptl_crystal_density_diffrn 1.251
_exptl_crystal_description blade
_exptl_crystal_F_000 816
_exptl_crystal_size_max 0.080
_exptl_crystal_size_mid 0.040
_exptl_crystal_size_min 0.020
_refine_diff_density_max 0.287
_refine_diff_density_min -0.305
_refine_diff_density_rms 0.070
_refine_ls_extinction_method none
_refine_ls_goodness_of_fit_ref 1.093
_refine_ls_hydrogen_treatment constr
_refine_ls_matrix_type full
_refine_ls_number_parameters 257
_refine_ls_number_reflns 3431
_refine_ls_number_restraints 0
_refine_ls_restrained_S_all 1.093
_refine_ls_R_factor_all 0.1096
_refine_ls_R_factor_gt 0.0841
_refine_ls_shift/su_max 0.000
_refine_ls_shift/su_mean 0.000
_refine_ls_structure_factor_coef Fsqd
_refine_ls_weighting_details 'w=1/[\s^2^(Fo^2^)+9.4520P] where P=(Fo^2^+2Fc^2^)/3'
_refine_ls_weighting_scheme calc
_refine_ls_wR_factor_gt 0.1790
_refine_ls_wR_factor_ref 0.1874
_reflns_Friedel_coverage 0.000
_reflns_number_gt 2484
_reflns_number_total 3431
_reflns_threshold_expression 'I > 2\s(I)'
_cod_data_source_file la6b02735_si_005.cif
_cod_data_source_block zuckermann28
_cod_depositor_comments
;Adding full bibliography for 1544416--1544422.cif.

The following automatic conversions were performed:

'_space_group.centring_type' value 'primitive' was replaced with the
value 'P' as specified in the replacement file
'/home/antanas/src/cod-tools/trunk/data/replacement-values/replacement_values.lst'.

Automatic conversion script
Id: cif_fix_values 5642 2017-10-24 12:04:52Z antanas 
;
_cod_database_code 1544417
_shelx_shelxl_version_number 2014/7
_shelx_space_group_comment
; 
The symmetry employed for this shelxl refinement is uniquely defined 
by the following loop, which should always be used as a source of 
symmetry information in preference to the above space-group names. 
They are only intended as comments. 
;
_shelx_estimated_absorpt_t_min 0.952
_shelx_estimated_absorpt_t_max 0.988

loop_
_space_group_symop_operation_xyz
'x, y, z'
'-x+1/2, y+1/2, -z+1/2'
'-x, -y, -z'
'x-1/2, -y-1/2, z-1/2'

loop_
_atom_site_label
_atom_site_type_symbol
_atom_site_fract_x
_atom_site_fract_y
_atom_site_fract_z
_atom_site_U_iso_or_equiv
_atom_site_adp_type
_atom_site_occupancy
_atom_site_site_symmetry_order
_atom_site_calc_flag
_atom_site_refinement_flags_posn
_atom_site_refinement_flags_adp
C1 C 0.6471(7) 0.4960(6) 0.71809(10) 0.0221(10) Uani 1 1 d . .
C2 C 0.6864(6) 0.5869(6) 0.75088(10) 0.0225(10) Uani 1 1 d . .
H2A H 0.8309 0.5583 0.7601 0.027 Uiso 1 1 calc R U
H2B H 0.6814 0.7108 0.7470 0.027 Uiso 1 1 calc R U
C3 C 0.3254(6) 0.5280(6) 0.76538(10) 0.0240(10) Uani 1 1 d . .
C4 C 0.2770(7) 0.5449(7) 0.72865(10) 0.0264(10) Uani 1 1 d . .
H4A H 0.1395 0.4886 0.7228 0.032 Uiso 1 1 calc R U
H4B H 0.2615 0.6666 0.7230 0.032 Uiso 1 1 calc R U
C5 C 0.3745(7) 0.3948(6) 0.67743(10) 0.0231(10) Uani 1 1 d . .
H5A H 0.2656 0.3071 0.6811 0.028 Uiso 1 1 calc R U
H5B H 0.4981 0.3380 0.6681 0.028 Uiso 1 1 calc R U
C6 C 0.2829(8) 0.5235(6) 0.65265(10) 0.0308(11) Uani 1 1 d . .
H6A H 0.1684 0.5883 0.6628 0.037 Uiso 1 1 calc R U
H6B H 0.3960 0.6045 0.6472 0.037 Uiso 1 1 calc R U
C7 C 0.1941(7) 0.4406(6) 0.62129(10) 0.0248(10) Uani 1 1 d . .
C8 C 0.3062(7) 0.4410(6) 0.59286(10) 0.0264(10) Uani 1 1 d . .
H8 H 0.4428 0.4927 0.5932 0.032 Uiso 1 1 calc R U
C9 C 0.2236(7) 0.3669(6) 0.56348(10) 0.0259(10) Uani 1 1 d . .
C10 C 0.0238(7) 0.2897(6) 0.56316(11) 0.0258(10) Uani 1 1 d . .
C11 C -0.0879(7) 0.2865(6) 0.59173(11) 0.0273(11) Uani 1 1 d . .
H11 H -0.2227 0.2321 0.5916 0.033 Uiso 1 1 calc R U
C12 C -0.0040(7) 0.3625(6) 0.62057(11) 0.0283(11) Uani 1 1 d . .
H12 H -0.0829 0.3608 0.6399 0.034 Uiso 1 1 calc R U
C13 C 0.3480(8) 0.3748(7) 0.53282(11) 0.0366(12) Uani 1 1 d . .
H13A H 0.3727 0.2595 0.5248 0.055 Uiso 1 1 calc R U
H13B H 0.4850 0.4306 0.5379 0.055 Uiso 1 1 calc R U
H13C H 0.2672 0.4393 0.5157 0.055 Uiso 1 1 calc R U
C14 C -0.0745(8) 0.2131(7) 0.53149(11) 0.0349(12) Uani 1 1 d . .
H14A H -0.0964 0.3022 0.5148 0.052 Uiso 1 1 calc R U
H14B H -0.2117 0.1612 0.5359 0.052 Uiso 1 1 calc R U
H14C H 0.0211 0.1264 0.5233 0.052 Uiso 1 1 calc R U
C15 C 0.6025(7) 0.5411(6) 0.81008(9) 0.0230(10) Uani 1 1 d . .
H15A H 0.4776 0.5523 0.8238 0.028 Uiso 1 1 calc R U
H15B H 0.6962 0.6402 0.8147 0.028 Uiso 1 1 calc R U
C16 C 0.7231(7) 0.3796(6) 0.81975(10) 0.0231(10) Uani 1 1 d . .
H16A H 0.6264 0.2812 0.8166 0.028 Uiso 1 1 calc R U
H16B H 0.8423 0.3644 0.8050 0.028 Uiso 1 1 calc R U
C17 C 0.8099(7) 0.3844(6) 0.85519(10) 0.0212(10) Uani 1 1 d . .
C18 C 0.6965(7) 0.3168(6) 0.88048(10) 0.0216(10) Uani 1 1 d . .
H18 H 0.5602 0.2689 0.8753 0.026 Uiso 1 1 calc R U
C19 C 0.7760(7) 0.3168(6) 0.91321(10) 0.0226(10) Uani 1 1 d . .
C20 C 0.9765(7) 0.3872(6) 0.92076(10) 0.0222(10) Uani 1 1 d . .
C21 C 1.0893(7) 0.4575(6) 0.89571(10) 0.0241(10) Uani 1 1 d . .
H21 H 1.2245 0.5075 0.9008 0.029 Uiso 1 1 calc R U
C22 C 1.0077(7) 0.4559(6) 0.86324(10) 0.0250(10) Uani 1 1 d . .
H22 H 1.0877 0.5042 0.8464 0.030 Uiso 1 1 calc R U
C23 C 0.6481(7) 0.2376(6) 0.93964(10) 0.0295(11) Uani 1 1 d . .
H23A H 0.7277 0.1423 0.9497 0.044 Uiso 1 1 calc R U
H23B H 0.5120 0.1967 0.9298 0.044 Uiso 1 1 calc R U
H23C H 0.6216 0.3223 0.9566 0.044 Uiso 1 1 calc R U
C24 C 1.0737(7) 0.3817(7) 0.95566(10) 0.0307(11) Uani 1 1 d . .
H24A H 0.9779 0.4374 0.9706 0.046 Uiso 1 1 calc R U
H24B H 1.2110 0.4406 0.9566 0.046 Uiso 1 1 calc R U
H24C H 1.0951 0.2634 0.9625 0.046 Uiso 1 1 calc R U
N1 N 0.4420(5) 0.4708(5) 0.70903(8) 0.0237(9) Uani 1 1 d . .
N2 N 0.5302(5) 0.5421(5) 0.77512(8) 0.0240(9) Uani 1 1 d . .
O1 O 0.7965(4) 0.4506(4) 0.70182(7) 0.0269(7) Uani 1 1 d . .
O2 O 0.1804(5) 0.5023(5) 0.78416(7) 0.0338(9) Uani 1 1 d . .

loop_
_atom_site_aniso_label
_atom_site_aniso_U_11
_atom_site_aniso_U_22
_atom_site_aniso_U_33
_atom_site_aniso_U_23
_atom_site_aniso_U_13
_atom_site_aniso_U_12
C1 0.021(2) 0.020(3) 0.025(2) 0.0040(18) 0.0019(17) -0.002(2)
C2 0.019(2) 0.022(3) 0.027(2) 0.0013(18) 0.0021(17) -0.0009(19)
C3 0.017(2) 0.024(3) 0.031(2) -0.0017(19) 0.0020(17) 0.004(2)
C4 0.017(2) 0.033(3) 0.030(2) -0.002(2) 0.0034(17) 0.003(2)
C5 0.025(2) 0.018(3) 0.027(2) -0.0005(18) -0.0009(17) -0.003(2)
C6 0.038(3) 0.026(3) 0.028(2) -0.002(2) -0.0022(19) 0.006(2)
C7 0.030(3) 0.016(3) 0.028(2) 0.0026(18) -0.0016(18) 0.004(2)
C8 0.024(2) 0.022(3) 0.033(2) 0.002(2) -0.0003(18) 0.003(2)
C9 0.024(2) 0.025(3) 0.029(2) 0.002(2) 0.0023(18) 0.007(2)
C10 0.025(2) 0.020(3) 0.032(2) 0.0012(19) -0.0020(18) 0.004(2)
C11 0.022(2) 0.021(3) 0.039(3) 0.004(2) 0.0010(19) 0.001(2)
C12 0.031(3) 0.027(3) 0.027(2) 0.001(2) 0.0038(18) 0.006(2)
C13 0.034(3) 0.038(3) 0.037(3) 0.001(2) 0.008(2) 0.000(3)
C14 0.036(3) 0.032(3) 0.036(3) -0.003(2) -0.009(2) 0.006(2)
C15 0.021(2) 0.024(3) 0.024(2) 0.0004(19) 0.0006(16) 0.002(2)
C16 0.022(2) 0.021(3) 0.026(2) -0.0001(19) 0.0027(17) 0.001(2)
C17 0.021(2) 0.016(3) 0.026(2) -0.0013(18) 0.0015(17) 0.003(2)
C18 0.017(2) 0.018(3) 0.030(2) -0.0015(18) 0.0001(17) 0.0008(19)
C19 0.021(2) 0.020(3) 0.026(2) 0.0004(18) 0.0038(17) 0.003(2)
C20 0.022(2) 0.018(3) 0.026(2) -0.0019(18) 0.0007(17) 0.002(2)
C21 0.017(2) 0.023(3) 0.033(2) -0.004(2) 0.0029(17) -0.001(2)
C22 0.026(2) 0.022(3) 0.028(2) 0.0035(19) 0.0080(18) 0.002(2)
C23 0.036(3) 0.025(3) 0.028(2) 0.000(2) 0.0032(19) -0.008(2)
C24 0.030(3) 0.031(3) 0.031(2) -0.002(2) -0.0012(19) -0.006(2)
N1 0.0183(18) 0.031(2) 0.0222(18) -0.0002(16) 0.0021(14) -0.0023(17)
N2 0.0178(19) 0.030(2) 0.0247(18) 0.0024(16) 0.0037(14) 0.0003(17)
O1 0.0217(16) 0.030(2) 0.0297(16) -0.0008(14) 0.0040(12) 0.0044(15)
O2 0.0213(16) 0.050(3) 0.0307(17) -0.0003(16) 0.0056(13) -0.0022(16)

loop_
_atom_type_symbol
_atom_type_description
_atom_type_scat_dispersion_real
_atom_type_scat_dispersion_imag
_atom_type_scat_source
C C 0.0181 0.0091 'International Tables Vol C Tables 4.2.6.8 and 6.1.1.4'
H H 0.0000 0.0000 'International Tables Vol C Tables 4.2.6.8 and 6.1.1.4'
N N 0.0311 0.0180 'International Tables Vol C Tables 4.2.6.8 and 6.1.1.4'
O O 0.0492 0.0322 'International Tables Vol C Tables 4.2.6.8 and 6.1.1.4'

loop_
_geom_angle_atom_site_label_1
_geom_angle_atom_site_label_2
_geom_angle_atom_site_label_3
_geom_angle
O1 C1 N1 124.2(4)
O1 C1 C2 120.9(4)
N1 C1 C2 114.9(4)
N2 C2 C1 112.9(3)
N2 C2 H2A 109.0
C1 C2 H2A 109.0
N2 C2 H2B 109.0
C1 C2 H2B 109.0
H2A C2 H2B 107.8
O2 C3 N2 124.4(4)
O2 C3 C4 120.4(4)
N2 C3 C4 115.3(4)
N1 C4 C3 112.9(3)
N1 C4 H4A 109.0
C3 C4 H4A 109.0
N1 C4 H4B 109.0
C3 C4 H4B 109.0
H4A C4 H4B 107.8
N1 C5 C6 112.9(4)
N1 C5 H5A 109.0
C6 C5 H5A 109.0
N1 C5 H5B 109.0
C6 C5 H5B 109.0
H5A C5 H5B 107.8
C7 C6 C5 112.2(4)
C7 C6 H6A 109.2
C5 C6 H6A 109.2
C7 C6 H6B 109.2
C5 C6 H6B 109.2
H6A C6 H6B 107.9
C8 C7 C12 118.7(4)
C8 C7 C6 121.2(4)
C12 C7 C6 120.1(4)
C7 C8 C9 121.7(4)
C7 C8 H8 119.2
C9 C8 H8 119.2
C10 C9 C8 118.9(4)
C10 C9 C13 121.1(4)
C8 C9 C13 120.0(4)
C11 C10 C9 119.7(4)
C11 C10 C14 119.8(4)
C9 C10 C14 120.4(4)
C10 C11 C12 120.5(4)
C10 C11 H11 119.7
C12 C11 H11 119.7
C7 C12 C11 120.5(4)
C7 C12 H12 119.7
C11 C12 H12 119.7
C9 C13 H13A 109.5
C9 C13 H13B 109.5
H13A C13 H13B 109.5
C9 C13 H13C 109.5
H13A C13 H13C 109.5
H13B C13 H13C 109.5
C10 C14 H14A 109.5
C10 C14 H14B 109.5
H14A C14 H14B 109.5
C10 C14 H14C 109.5
H14A C14 H14C 109.5
H14B C14 H14C 109.5
N2 C15 C16 112.2(4)
N2 C15 H15A 109.2
C16 C15 H15A 109.2
N2 C15 H15B 109.2
C16 C15 H15B 109.2
H15A C15 H15B 107.9
C17 C16 C15 112.0(4)
C17 C16 H16A 109.2
C15 C16 H16A 109.2
C17 C16 H16B 109.2
C15 C16 H16B 109.2
H16A C16 H16B 107.9
C18 C17 C22 118.1(4)
C18 C17 C16 121.3(4)
C22 C17 C16 120.5(4)
C17 C18 C19 122.1(4)
C17 C18 H18 118.9
C19 C18 H18 118.9
C18 C19 C20 118.9(4)
C18 C19 C23 119.9(4)
C20 C19 C23 121.2(4)
C21 C20 C19 119.3(4)
C21 C20 C24 120.0(4)
C19 C20 C24 120.6(4)
C20 C21 C22 120.9(4)
C20 C21 H21 119.5
C22 C21 H21 119.5
C21 C22 C17 120.6(4)
C21 C22 H22 119.7
C17 C22 H22 119.7
C19 C23 H23A 109.5
C19 C23 H23B 109.5
H23A C23 H23B 109.5
C19 C23 H23C 109.5
H23A C23 H23C 109.5
H23B C23 H23C 109.5
C20 C24 H24A 109.5
C20 C24 H24B 109.5
H24A C24 H24B 109.5
C20 C24 H24C 109.5
H24A C24 H24C 109.5
H24B C24 H24C 109.5
C1 N1 C5 122.3(3)
C1 N1 C4 119.5(4)
C5 N1 C4 117.4(3)
C3 N2 C15 122.1(3)
C3 N2 C2 119.5(3)
C15 N2 C2 117.7(3)

loop_
_geom_bond_atom_site_label_1
_geom_bond_atom_site_label_2
_geom_bond_distance
C1 O1 1.230(5)
C1 N1 1.338(5)
C1 C2 1.520(6)
C2 N2 1.469(5)
C2 H2A 0.9900
C2 H2B 0.9900
C3 O2 1.236(5)
C3 N2 1.332(5)
C3 C4 1.511(6)
C4 N1 1.463(5)
C4 H4A 0.9900
C4 H4B 0.9900
C5 N1 1.457(5)
C5 C6 1.521(6)
C5 H5A 0.9900
C5 H5B 0.9900
C6 C7 1.510(6)
C6 H6A 0.9900
C6 H6B 0.9900
C7 C8 1.384(6)
C7 C12 1.389(6)
C8 C9 1.402(6)
C8 H8 0.9500
C9 C10 1.396(6)
C9 C13 1.505(6)
C10 C11 1.387(6)
C10 C14 1.521(6)
C11 C12 1.393(6)
C11 H11 0.9500
C12 H12 0.9500
C13 H13A 0.9800
C13 H13B 0.9800
C13 H13C 0.9800
C14 H14A 0.9800
C14 H14B 0.9800
C14 H14C 0.9800
C15 N2 1.466(5)
C15 C16 1.523(6)
C15 H15A 0.9900
C15 H15B 0.9900
C16 C17 1.511(6)
C16 H16A 0.9900
C16 H16B 0.9900
C17 C18 1.387(6)
C17 C22 1.389(6)
C18 C19 1.393(6)
C18 H18 0.9500
C19 C20 1.396(6)
C19 C23 1.510(6)
C20 C21 1.386(6)
C20 C24 1.513(6)
C21 C22 1.388(6)
C21 H21 0.9500
C22 H22 0.9500
C23 H23A 0.9800
C23 H23B 0.9800
C23 H23C 0.9800
C24 H24A 0.9800
C24 H24B 0.9800
C24 H24C 0.9800
